data_8104668
loop_
_publ_author_name
'Wang, Lei'
'Meng, Qing-Guo'
'Jiang, Nan'
'Wei, Lin'
'Wang, Chun-Hua'

_publ_section_title
;
 Crystal structure of
 (E)-7-methoxy-2-((6-methoxypyridin-3-yl)methylene)-3,4-dihydronaphthalen-1(2H)-one,
 C18H17NO3
;
_journal_issue 5
_journal_name_full 'Zeitschrift f\"ur Kristallographie - New Crystal Structures'
_journal_page_first 1069
_journal_page_last 1071
_journal_paper_doi 10.1515/ncrs-2021-0222
_journal_volume 236
_journal_year 2021
_chemical_formula_moiety 'C18 H17 N O3'
_chemical_formula_sum 'C18 H17 N O3'
_chemical_formula_weight 295.32
_space_group_crystal_system monoclinic
_space_group_IT_number 14
_space_group_name_Hall '-P 2yn'
_space_group_name_H-M_alt 'P 1 21/n 1'
_atom_sites_solution_hydrogens geom
_cell_angle_alpha 90
_cell_angle_beta 113.32(2)
_cell_angle_gamma 90
_cell_formula_units_Z 4
_cell_length_a 14.702(3)
_cell_length_b 7.0421(11)
_cell_length_c 15.303(3)
_cell_measurement_reflns_used 2448
_cell_measurement_temperature 100.03(18)
_cell_measurement_theta_max 29.1240
_cell_measurement_theta_min 2.9200
_cell_volume 1454.9(5)
_computing_cell_refinement 'CrysAlisPro 1.171.38.43f (Rigaku OD, 2017)'
_computing_data_collection 'CrysAlisPro 1.171.38.43f (Rigaku OD, 2017)'
_computing_data_reduction 'CrysAlisPro 1.171.38.43f (Rigaku OD, 2017)'
_computing_molecular_graphics 'Bruker SHELXTL'
_computing_publication_material 'Bruker SHELXTL'
_computing_structure_refinement 'SHELXL-2017/1 (Sheldrick, 2015)'
_computing_structure_solution 'SHELXL-2017/1 (Sheldrick, 2015)'
_diffrn_ambient_temperature 100.03(18)
_diffrn_detector_area_resol_mean 5.2684
_diffrn_measured_fraction_theta_full 0.998
_diffrn_measured_fraction_theta_max 0.998
_diffrn_measurement_device_type 'SuperNova, Dual, Cu at zero, AtlasS2'
_diffrn_measurement_method 'four-circle diffractometer'
_diffrn_radiation_type MoK\a
_diffrn_radiation_wavelength 0.71073
_diffrn_reflns_av_R_equivalents 0.0367
_diffrn_reflns_av_unetI/netI 0.0534
_diffrn_reflns_Laue_measured_fraction_full 0.998
_diffrn_reflns_Laue_measured_fraction_max 0.998
_diffrn_reflns_limit_h_max 15
_diffrn_reflns_limit_h_min -17
_diffrn_reflns_limit_k_max 7
_diffrn_reflns_limit_k_min -8
_diffrn_reflns_limit_l_max 18
_diffrn_reflns_limit_l_min -13
_diffrn_reflns_number 5780
_diffrn_reflns_point_group_measured_fraction_full 0.998
_diffrn_reflns_point_group_measured_fraction_max 0.998
_diffrn_reflns_theta_full 25.242
_diffrn_reflns_theta_max 25.491
_diffrn_reflns_theta_min 2.899
_diffrn_source 'micro-focus sealed X-ray tube'
_exptl_absorpt_coefficient_mu 0.092
_exptl_absorpt_correction_T_max 1.00000
_exptl_absorpt_correction_T_min 0.82338
_exptl_absorpt_correction_type multi-scan
_exptl_absorpt_process_details
;
CrysAlisPro 1.171.38.43f (Rigaku Oxford Diffraction, 2015)
Empirical absorption correction using spherical harmonics,
 implemented in SCALE3 ABSPACK scaling algorithm.
;
_exptl_crystal_colour colourless
_exptl_crystal_density_diffrn 1.348
_exptl_crystal_description block
_exptl_crystal_F_000 624
_exptl_crystal_size_max 0.150
_exptl_crystal_size_mid 0.130
_exptl_crystal_size_min 0.120
_refine_diff_density_max 0.171
_refine_diff_density_min -0.240
_refine_diff_density_rms 0.057
_refine_ls_extinction_coef .
_refine_ls_extinction_method none
_refine_ls_goodness_of_fit_ref 1.080
_refine_ls_hydrogen_treatment constr
_refine_ls_matrix_type full
_refine_ls_number_parameters 201
_refine_ls_number_reflns 2706
_refine_ls_number_restraints 0
_refine_ls_restrained_S_all 1.080
_refine_ls_R_factor_all 0.0651
_refine_ls_R_factor_gt 0.0522
_refine_ls_shift/su_max 0.000
_refine_ls_shift/su_mean 0.000
_refine_ls_structure_factor_coef Fsqd
_refine_ls_weighting_details 'w=1/[\s^2^(Fo^2^)+(0.0541P)^2^+0.2483P] where P=(Fo^2^+2Fc^2^)/3'
_refine_ls_weighting_scheme calc
_refine_ls_wR_factor_gt 0.1183
_refine_ls_wR_factor_ref 0.1274
_reflns_Friedel_coverage 0.000
_reflns_Friedel_fraction_full .
_reflns_Friedel_fraction_max .
_reflns_number_gt 2210
_reflns_number_total 2706
_reflns_threshold_expression 'I > 2\s(I)'
_cod_data_source_file suppl_j_ncrs-2021-0222_suppl.cif
_cod_data_source_block MZ_6_3
_cod_original_sg_symbol_H-M 'P 21/n'
_cod_database_code 8104668
_shelx_space_group_comment
;
The symmetry employed for this shelxl refinement is uniquely defined
by the following loop, which should always be used as a source of
symmetry information in preference to the above space-group names.
They are only intended as comments.
;
_shelx_estimated_absorpt_t_min 0.986
_shelx_estimated_absorpt_t_max 0.989

loop_
_space_group_symop_operation_xyz
'x, y, z'
'-x+1/2, y+1/2, -z+1/2'
'-x, -y, -z'
'x-1/2, -y-1/2, z-1/2'

loop_
_atom_site_label
_atom_site_type_symbol
_atom_site_fract_x
_atom_site_fract_y
_atom_site_fract_z
_atom_site_U_iso_or_equiv
_atom_site_adp_type
_atom_site_occupancy
_atom_site_site_symmetry_order
_atom_site_calc_flag
_atom_site_refinement_flags_posn
_atom_site_refinement_flags_adp
_atom_site_refinement_flags_occupancy
_atom_site_disorder_assembly
_atom_site_disorder_group
C1 C 0.60522(13) 0.1959(3) 0.74043(13) 0.0209(4) Uani 1 1 d . . . . .
C2 C 0.58280(13) 0.0543(3) 0.80206(13) 0.0203(4) Uani 1 1 d . . . . .
C3 C 0.48628(13) 0.0807(3) 0.81337(14) 0.0246(5) Uani 1 1 d . . . . .
H3A H 0.493063 0.182582 0.858191 0.029 Uiso 1 1 calc R U . . .
H3B H 0.470026 -0.034743 0.838653 0.029 Uiso 1 1 calc R U . . .
C4 C 0.40264(14) 0.1283(3) 0.71743(15) 0.0271(5) Uani 1 1 d . . . . .
H4A H 0.391924 0.021682 0.674354 0.033 Uiso 1 1 calc R U . . .
H4B H 0.341807 0.150548 0.726427 0.033 Uiso 1 1 calc R U . . .
C5 C 0.35718(14) 0.4364(3) 0.62377(13) 0.0243(4) Uani 1 1 d . . . . .
H5 H 0.291225 0.416245 0.613545 0.029 Uiso 1 1 calc R U . . .
C6 C 0.38296(14) 0.5988(3) 0.58844(14) 0.0264(5) Uani 1 1 d . . . . .
H6 H 0.334722 0.687687 0.555707 0.032 Uiso 1 1 calc R U . . .
C7 C 0.48127(14) 0.6295(3) 0.60179(13) 0.0238(4) Uani 1 1 d . . . . .
C8 C 0.55255(13) 0.4971(3) 0.64931(13) 0.0223(4) Uani 1 1 d . . . . .
H8 H 0.617785 0.515581 0.656541 0.027 Uiso 1 1 calc R U . . .
C9 C 0.52652(13) 0.3344(3) 0.68674(13) 0.0203(4) Uani 1 1 d . . . . .
C10 C 0.42824(13) 0.3020(3) 0.67457(13) 0.0216(4) Uani 1 1 d . . . . .
C11 C 0.64810(13) -0.0856(3) 0.83997(13) 0.0213(4) Uani 1 1 d . . . . .
H11 H 0.701958 -0.088119 0.822580 0.026 Uiso 1 1 calc R U . . .
C12 C 0.64561(13) -0.2361(3) 0.90567(13) 0.0207(4) Uani 1 1 d . . . . .
C13 C 0.61552(14) -0.2073(3) 0.97986(14) 0.0232(4) Uani 1 1 d . . . . .
H13 H 0.593660 -0.086562 0.986845 0.028 Uiso 1 1 calc R U . . .
C14 C 0.64567(13) -0.5127(3) 1.03041(13) 0.0227(4) Uani 1 1 d . . . . .
C15 C 0.67955(13) -0.5589(3) 0.95984(14) 0.0238(4) Uani 1 1 d . . . . .
H15 H 0.700922 -0.681162 0.954833 0.029 Uiso 1 1 calc R U . . .
C16 C 0.68035(13) -0.4186(3) 0.89816(13) 0.0220(4) Uani 1 1 d . . . . .
H16 H 0.703933 -0.444214 0.851255 0.026 Uiso 1 1 calc R U . . .
C17 C 0.62767(15) -0.5983(3) 1.17267(15) 0.0311(5) Uani 1 1 d . . . . .
H17A H 0.669149 -0.492383 1.203339 0.047 Uiso 1 1 calc R U . . .
H17B H 0.641718 -0.702547 1.216473 0.047 Uiso 1 1 calc R U . . .
H17C H 0.559400 -0.562400 1.152595 0.047 Uiso 1 1 calc R U . . .
C18 C 0.59711(14) 0.8274(3) 0.57214(15) 0.0292(5) Uani 1 1 d . . . . .
H18A H 0.642524 0.824837 0.637674 0.044 Uiso 1 1 calc R U . . .
H18B H 0.600831 0.948658 0.545038 0.044 Uiso 1 1 calc R U . . .
H18C H 0.614129 0.729117 0.537841 0.044 Uiso 1 1 calc R U . . .
N1 N 0.61569(11) -0.3415(2) 1.04243(11) 0.0240(4) Uani 1 1 d . . . . .
O1 O 0.49892(10) 0.79735(18) 0.56603(10) 0.0313(4) Uani 1 1 d . . . . .
O2 O 0.68674(9) 0.20122(18) 0.73600(10) 0.0281(4) Uani 1 1 d . . . . .
O3 O 0.64672(10) -0.65428(18) 1.09140(9) 0.0271(3) Uani 1 1 d . . . . .

loop_
_atom_site_aniso_label
_atom_site_aniso_U_11
_atom_site_aniso_U_22
_atom_site_aniso_U_33
_atom_site_aniso_U_23
_atom_site_aniso_U_13
_atom_site_aniso_U_12
C1 0.0197(9) 0.0204(10) 0.0225(10) -0.0040(8) 0.0083(8) -0.0005(8)
C2 0.0202(9) 0.0185(9) 0.0225(10) -0.0022(8) 0.0089(8) -0.0008(8)
C3 0.0240(10) 0.0207(10) 0.0327(12) 0.0044(8) 0.0153(9) 0.0018(8)
C4 0.0190(10) 0.0249(10) 0.0367(12) 0.0018(9) 0.0102(9) -0.0020(9)
C5 0.0168(9) 0.0309(11) 0.0226(11) -0.0027(9) 0.0050(8) -0.0023(9)
C6 0.0228(10) 0.0282(11) 0.0245(11) 0.0029(9) 0.0053(9) 0.0059(9)
C7 0.0271(10) 0.0214(10) 0.0207(10) 0.0023(8) 0.0070(9) -0.0008(9)
C8 0.0201(10) 0.0261(10) 0.0203(10) 0.0002(8) 0.0077(8) -0.0014(8)
C9 0.0211(9) 0.0203(9) 0.0191(10) -0.0017(8) 0.0077(8) 0.0001(8)
C10 0.0195(9) 0.0230(10) 0.0203(10) -0.0019(8) 0.0060(8) -0.0013(8)
C11 0.0209(9) 0.0220(10) 0.0223(10) -0.0023(8) 0.0099(8) 0.0000(8)
C12 0.0154(9) 0.0209(9) 0.0229(10) -0.0012(8) 0.0047(8) -0.0002(8)
C13 0.0211(10) 0.0200(10) 0.0277(11) -0.0003(8) 0.0090(9) 0.0033(8)
C14 0.0189(9) 0.0224(10) 0.0241(10) 0.0029(8) 0.0058(8) 0.0015(8)
C15 0.0229(10) 0.0198(9) 0.0265(11) -0.0008(8) 0.0075(8) 0.0041(8)
C16 0.0198(9) 0.0261(10) 0.0197(10) -0.0018(8) 0.0074(8) 0.0031(8)
C17 0.0355(12) 0.0331(12) 0.0305(12) 0.0043(9) 0.0194(10) -0.0001(10)
C18 0.0281(11) 0.0278(11) 0.0318(12) 0.0073(9) 0.0119(9) -0.0017(9)
N1 0.0242(9) 0.0231(8) 0.0261(9) 0.0006(7) 0.0114(7) 0.0027(7)
O1 0.0261(7) 0.0275(8) 0.0376(9) 0.0121(6) 0.0099(7) 0.0026(6)
O2 0.0239(7) 0.0257(7) 0.0382(9) 0.0055(6) 0.0161(7) 0.0017(6)
O3 0.0327(8) 0.0238(7) 0.0267(8) 0.0045(6) 0.0139(6) 0.0027(6)

loop_
_atom_type_symbol
_atom_type_description
_atom_type_scat_dispersion_real
_atom_type_scat_dispersion_imag
_atom_type_scat_source
C C 0.0033 0.0016 'International Tables Vol C Tables 4.2.6.8 and 6.1.1.4'
H H 0.0000 0.0000 'International Tables Vol C Tables 4.2.6.8 and 6.1.1.4'
N N 0.0061 0.0033 'International Tables Vol C Tables 4.2.6.8 and 6.1.1.4'
O O 0.0106 0.0060 'International Tables Vol C Tables 4.2.6.8 and 6.1.1.4'

loop_
_geom_angle_atom_site_label_1
_geom_angle_atom_site_label_2
_geom_angle_atom_site_label_3
_geom_angle
_geom_angle_site_symmetry_1
_geom_angle_site_symmetry_3
O2 C1 C9 120.84(16) . .
O2 C1 C2 121.24(16) . .
C9 C1 C2 117.89(15) . .
C11 C2 C1 117.71(15) . .
C11 C2 C3 125.99(16) . .
C1 C2 C3 116.27(15) . .
C2 C3 C4 110.58(15) . .
C2 C3 H3A 109.5 . .
C4 C3 H3A 109.5 . .
C2 C3 H3B 109.5 . .
C4 C3 H3B 109.5 . .
H3A C3 H3B 108.1 . .
C10 C4 C3 110.55(15) . .
C10 C4 H4A 109.5 . .
C3 C4 H4A 109.5 . .
C10 C4 H4B 109.5 . .
C3 C4 H4B 109.5 . .
H4A C4 H4B 108.1 . .
C6 C5 C10 121.25(17) . .
C6 C5 H5 119.4 . .
C10 C5 H5 119.4 . .
C5 C6 C7 120.05(17) . .
C5 C6 H6 120.0 . .
C7 C6 H6 120.0 . .
O1 C7 C8 124.81(16) . .
O1 C7 C6 115.14(16) . .
C8 C7 C6 120.05(17) . .
C7 C8 C9 119.76(16) . .
C7 C8 H8 120.1 . .
C9 C8 H8 120.1 . .
C8 C9 C10 120.89(16) . .
C8 C9 C1 118.92(16) . .
C10 C9 C1 120.19(16) . .
C5 C10 C9 117.97(16) . .
C5 C10 C4 122.20(16) . .
C9 C10 C4 119.82(16) . .
C2 C11 C12 128.27(16) . .
C2 C11 H11 115.9 . .
C12 C11 H11 115.9 . .
C13 C12 C16 116.41(17) . .
C13 C12 C11 123.83(16) . .
C16 C12 C11 119.66(16) . .
N1 C13 C12 124.68(17) . .
N1 C13 H13 117.7 . .
C12 C13 H13 117.7 . .
N1 C14 O3 119.12(16) . .
N1 C14 C15 124.18(17) . .
O3 C14 C15 116.68(16) . .
C16 C15 C14 117.92(17) . .
C16 C15 H15 121.0 . .
C14 C15 H15 121.0 . .
C15 C16 C12 120.07(17) . .
C15 C16 H16 120.0 . .
C12 C16 H16 120.0 . .
O3 C17 H17A 109.5 . .
O3 C17 H17B 109.5 . .
H17A C17 H17B 109.5 . .
O3 C17 H17C 109.5 . .
H17A C17 H17C 109.5 . .
H17B C17 H17C 109.5 . .
O1 C18 H18A 109.5 . .
O1 C18 H18B 109.5 . .
H18A C18 H18B 109.5 . .
O1 C18 H18C 109.5 . .
H18A C18 H18C 109.5 . .
H18B C18 H18C 109.5 . .
C14 N1 C13 116.68(16) . .
C7 O1 C18 116.70(14) . .
C14 O3 C17 116.09(14) . .

loop_
_geom_bond_atom_site_label_1
_geom_bond_atom_site_label_2
_geom_bond_distance
_geom_bond_site_symmetry_2
C1 O2 1.228(2) .
C1 C9 1.487(3) .
C1 C2 1.496(2) .
C2 C11 1.337(3) .
C2 C3 1.507(2) .
C3 C4 1.533(3) .
C3 H3A 0.9700 .
C3 H3B 0.9700 .
C4 C10 1.505(2) .
C4 H4A 0.9700 .
C4 H4B 0.9700 .
C5 C6 1.380(3) .
C5 C10 1.396(3) .
C5 H5 0.9300 .
C6 C7 1.394(3) .
C6 H6 0.9300 .
C7 O1 1.370(2) .
C7 C8 1.376(3) .
C8 C9 1.400(2) .
C8 H8 0.9300 .
C9 C10 1.400(2) .
C11 C12 1.471(3) .
C11 H11 0.9300 .
C12 C13 1.387(3) .
C12 C16 1.405(2) .
C13 N1 1.345(2) .
C13 H13 0.9300 .
C14 N1 1.321(2) .
C14 O3 1.362(2) .
C14 C15 1.395(3) .
C15 C16 1.370(3) .
C15 H15 0.9300 .
C16 H16 0.9300 .
C17 O3 1.434(2) .
C17 H17A 0.9600 .
C17 H17B 0.9600 .
C17 H17C 0.9600 .
C18 O1 1.425(2) .
C18 H18A 0.9600 .
C18 H18B 0.9600 .
C18 H18C 0.9600 .

loop_
_geom_hbond_atom_site_label_D
_geom_hbond_atom_site_label_H
_geom_hbond_atom_site_label_A
_geom_hbond_distance_DH
_geom_hbond_distance_HA
_geom_hbond_distance_DA
_geom_hbond_angle_DHA
_geom_hbond_site_symmetry_A
_geom_hbond_publ_flag
C18 H18B O1 0.96 2.50 3.329(2) 144.1 3_676 yes
C18 H18A O2 0.96 2.64 3.482(3) 147.0 2_656 yes

loop_
_geom_torsion_atom_site_label_1
_geom_torsion_atom_site_label_2
_geom_torsion_atom_site_label_3
_geom_torsion_atom_site_label_4
_geom_torsion
_geom_torsion_site_symmetry_1
_geom_torsion_site_symmetry_2
_geom_torsion_site_symmetry_3
_geom_torsion_site_symmetry_4
O2 C1 C2 C11 -10.7(3) . . . .
C9 C1 C2 C11 171.14(16) . . . .
O2 C1 C2 C3 170.93(17) . . . .
C9 C1 C2 C3 -7.3(2) . . . .
C11 C2 C3 C4 -135.0(2) . . . .
C1 C2 C3 C4 43.2(2) . . . .
C2 C3 C4 C10 -56.6(2) . . . .
C10 C5 C6 C7 1.1(3) . . . .
C5 C6 C7 O1 -178.35(17) . . . .
C5 C6 C7 C8 0.7(3) . . . .
O1 C7 C8 C9 176.97(17) . . . .
C6 C7 C8 C9 -2.0(3) . . . .
C7 C8 C9 C10 1.5(3) . . . .
C7 C8 C9 C1 -178.13(16) . . . .
O2 C1 C9 C8 -14.9(3) . . . .
C2 C1 C9 C8 163.30(16) . . . .
O2 C1 C9 C10 165.45(17) . . . .
C2 C1 C9 C10 -16.4(2) . . . .
C6 C5 C10 C9 -1.5(3) . . . .
C6 C5 C10 C4 177.26(17) . . . .
C8 C9 C10 C5 0.2(3) . . . .
C1 C9 C10 C5 179.87(16) . . . .
C8 C9 C10 C4 -178.59(17) . . . .
C1 C9 C10 C4 1.1(3) . . . .
C3 C4 C10 C5 -143.16(18) . . . .
C3 C4 C10 C9 35.6(2) . . . .
C1 C2 C11 C12 177.06(17) . . . .
C3 C2 C11 C12 -4.7(3) . . . .
C2 C11 C12 C13 -39.4(3) . . . .
C2 C11 C12 C16 144.3(2) . . . .
C16 C12 C13 N1 -1.4(3) . . . .
C11 C12 C13 N1 -177.80(18) . . . .
N1 C14 C15 C16 -1.0(3) . . . .
O3 C14 C15 C16 -179.28(17) . . . .
C14 C15 C16 C12 -1.5(3) . . . .
C13 C12 C16 C15 2.6(3) . . . .
C11 C12 C16 C15 179.13(17) . . . .
O3 C14 N1 C13 -179.59(16) . . . .
C15 C14 N1 C13 2.2(3) . . . .
C12 C13 N1 C14 -0.9(3) . . . .
C8 C7 O1 C18 5.5(3) . . . .
C6 C7 O1 C18 -175.55(16) . . . .
N1 C14 O3 C17 -8.4(2) . . . .
C15 C14 O3 C17 169.97(17) . . . .
